data_7019066
loop_
_publ_author_name
'Suttil, James A.'
'McGuinness, David S.'
'Pichler, Markus'
'Gardiner, Michael G.'
'Morgan, David H.'
'Evans, Stephen J.'

_publ_section_title
;
 Preparation and structures of aryloxy- and alkoxy-Ti(iv) complexes and
 their evaluation in ethylene oligomerisation and polymerisation.
;
_journal_issue 22
_journal_name_full 'Dalton transactions (Cambridge, England : 2003)'
_journal_page_first 6625
_journal_page_last 6633
_journal_paper_doi 10.1039/c2dt11737a
_journal_volume 41
_journal_year 2012
_chemical_formula_moiety 'C24 H18 Cl2 O4 Ti'
_chemical_formula_sum 'C24 H18 Cl2 O4 Ti'
_chemical_formula_weight 489.18
_chemical_name_systematic
;
?
;
_space_group_IT_number 61
_symmetry_cell_setting orthorhombic
_symmetry_Int_Tables_number 61
_symmetry_space_group_name_Hall '-P 2ac 2ab'
_symmetry_space_group_name_H-M 'P b c a'
_atom_sites_solution_hydrogens geom
_atom_sites_solution_primary direct
_atom_sites_solution_secondary difmap
_audit_creation_method SHELXL-97
_cell_angle_alpha 90.00
_cell_angle_beta 90.00
_cell_angle_gamma 90.00
_cell_formula_units_Z 8
_cell_length_a 14.144(3)
_cell_length_b 16.3860(17)
_cell_length_c 19.049(2)
_cell_measurement_reflns_used 37972
_cell_measurement_temperature 100(2)
_cell_measurement_theta_max 26.23
_cell_measurement_theta_min 2.81
_cell_volume 4414.9(11)
_computing_cell_refinement XDS
_computing_data_collection BLU-ICE
_computing_data_reduction XDS
_computing_molecular_graphics
;
'X-SEED (Barbour, 2008) and ORTEPIII (Farrugia, 1998)'
;
_computing_publication_material 'WinGX (Farrugia, 1999)'
_computing_structure_refinement 'SHELXL-97 (Sheldrick, 1997)'
_computing_structure_solution 'SHELXS-97 (Sheldrick, 1990)'
_diffrn_ambient_temperature 100(2)
_diffrn_detector_area_resol_mean 'ADSC Q315'
_diffrn_measured_fraction_theta_full 0.991
_diffrn_measured_fraction_theta_max 0.991
_diffrn_measurement_device_type '3-ID1 Australian Synchrotron'
_diffrn_measurement_method Rotation
_diffrn_radiation_monochromator Si<111>
_diffrn_radiation_source 'Synchrotron ID'
_diffrn_radiation_type Synchrotron
_diffrn_radiation_wavelength 0.77488
_diffrn_reflns_av_R_equivalents 0.0490
_diffrn_reflns_av_sigmaI/netI 0.0192
_diffrn_reflns_limit_h_max 16
_diffrn_reflns_limit_h_min -16
_diffrn_reflns_limit_k_max 18
_diffrn_reflns_limit_k_min -18
_diffrn_reflns_limit_l_max 21
_diffrn_reflns_limit_l_min -21
_diffrn_reflns_number 43808
_diffrn_reflns_theta_full 26.23
_diffrn_reflns_theta_max 26.23
_diffrn_reflns_theta_min 2.81
_exptl_absorpt_coefficient_mu 0.658
_exptl_absorpt_correction_type none
_exptl_crystal_colour red
_exptl_crystal_density_diffrn 1.472
_exptl_crystal_density_method 'not measured'
_exptl_crystal_description prism
_exptl_crystal_F_000 2000
_exptl_crystal_size_max 0.03
_exptl_crystal_size_mid 0.03
_exptl_crystal_size_min 0.03
_refine_diff_density_max 0.234
_refine_diff_density_min -0.521
_refine_diff_density_rms 0.053
_refine_ls_extinction_method none
_refine_ls_goodness_of_fit_ref 1.040
_refine_ls_hydrogen_treatment constr
_refine_ls_matrix_type full
_refine_ls_number_parameters 280
_refine_ls_number_reflns 3402
_refine_ls_number_restraints 0
_refine_ls_restrained_S_all 1.040
_refine_ls_R_factor_all 0.0345
_refine_ls_R_factor_gt 0.0328
_refine_ls_shift/su_max 0.001
_refine_ls_shift/su_mean 0.000
_refine_ls_structure_factor_coef Fsqd
_refine_ls_weighting_details 'calc w=1/[\s^2^(Fo^2^)+(0.0449P)^2^+4.0709P] where P=(Fo^2^+2Fc^2^)/3'
_refine_ls_weighting_scheme calc
_refine_ls_wR_factor_gt 0.0837
_refine_ls_wR_factor_ref 0.0849
_reflns_number_gt 3201
_reflns_number_total 3402
_reflns_threshold_expression >2sigma(I)
_cod_data_source_file c2dt11737a.txt
_cod_data_source_block d:\as8f1\new\new
_cod_database_code 7019066

loop_
_symmetry_equiv_pos_as_xyz
'x, y, z'
'-x+1/2, -y, z+1/2'
'x+1/2, -y+1/2, -z'
'-x, y+1/2, -z+1/2'
'-x, -y, -z'
'x-1/2, y, -z-1/2'
'-x-1/2, y-1/2, z'
'x, -y-1/2, z-1/2'

loop_
_atom_site_label
_atom_site_type_symbol
_atom_site_fract_x
_atom_site_fract_y
_atom_site_fract_z
_atom_site_U_iso_or_equiv
_atom_site_adp_type
_atom_site_occupancy
_atom_site_symmetry_multiplicity
_atom_site_calc_flag
_atom_site_refinement_flags
Ti1 Ti 0.94579(2) 0.17325(2) 0.359148(18) 0.02074(13) Uani 1 1 d .
Cl1 Cl 0.80446(4) 0.23506(3) 0.35409(3) 0.03141(15) Uani 1 1 d .
Cl2 Cl 0.90772(4) 0.06210(3) 0.42280(3) 0.02743(15) Uani 1 1 d .
O1 O 1.00549(10) 0.23027(8) 0.43128(7) 0.0228(3) Uani 1 1 d .
O2 O 1.01262(10) 0.28212(8) 0.30763(7) 0.0242(3) Uani 1 1 d .
O3 O 0.94680(9) 0.12929(8) 0.26912(7) 0.0241(3) Uani 1 1 d .
O4 O 1.09653(9) 0.12588(8) 0.34030(7) 0.0230(3) Uani 1 1 d .
C1 C 1.06224(14) 0.29647(12) 0.42259(10) 0.0217(4) Uani 1 1 d .
C2 C 1.06739(14) 0.32841(12) 0.35505(11) 0.0227(5) Uani 1 1 d .
C3 C 1.12083(15) 0.39609(13) 0.33842(11) 0.0266(5) Uani 1 1 d .
H3 H 1.1230 0.4170 0.2919 0.032 Uiso 1 1 calc R
C4 C 1.17170(15) 0.43254(13) 0.39294(12) 0.0285(5) Uani 1 1 d .
H4 H 1.2088 0.4796 0.3836 0.034 Uiso 1 1 calc R
C5 C 1.16881(15) 0.40088(13) 0.46057(12) 0.0295(5) Uani 1 1 d .
H5 H 1.2048 0.4260 0.4967 0.035 Uiso 1 1 calc R
C6 C 1.11388(15) 0.33283(13) 0.47601(11) 0.0275(5) Uani 1 1 d .
H6 H 1.1118 0.3116 0.5224 0.033 Uiso 1 1 calc R
C7 C 1.00452(15) 0.31198(12) 0.23769(10) 0.0227(4) Uani 1 1 d .
C8 C 0.92841(16) 0.36044(13) 0.22092(12) 0.0293(5) Uani 1 1 d .
H8 H 0.8819 0.3740 0.2550 0.035 Uiso 1 1 calc R
C9 C 0.92190(18) 0.38911(15) 0.15189(12) 0.0347(5) Uani 1 1 d .
H9 H 0.8700 0.4224 0.1384 0.042 Uiso 1 1 calc R
C10 C 0.99062(17) 0.36916(13) 0.10318(11) 0.0337(5) Uani 1 1 d .
H10 H 0.9854 0.3885 0.0563 0.040 Uiso 1 1 calc R
C11 C 1.06695(17) 0.32123(13) 0.12215(12) 0.0322(5) Uani 1 1 d .
H11 H 1.1143 0.3084 0.0885 0.039 Uiso 1 1 calc R
C12 C 1.07442(15) 0.29181(13) 0.19028(11) 0.0281(5) Uani 1 1 d .
H12 H 1.1264 0.2586 0.2039 0.034 Uiso 1 1 calc R
C13 C 1.02245(15) 0.09599(12) 0.23549(10) 0.0231(4) Uani 1 1 d .
C14 C 1.10718(15) 0.09259(12) 0.27271(10) 0.0231(4) Uani 1 1 d .
C15 C 1.18852(15) 0.05905(12) 0.24476(11) 0.0268(5) Uani 1 1 d .
H15 H 1.2458 0.0576 0.2707 0.032 Uiso 1 1 calc R
C16 C 1.18312(16) 0.02730(13) 0.17664(12) 0.0317(5) Uani 1 1 d .
H16 H 1.2376 0.0034 0.1560 0.038 Uiso 1 1 calc R
C17 C 1.09926(17) 0.03019(14) 0.13884(11) 0.0322(5) Uani 1 1 d .
H17 H 1.0970 0.0081 0.0928 0.039 Uiso 1 1 calc R
C18 C 1.01842(16) 0.06506(12) 0.16771(11) 0.0277(5) Uani 1 1 d .
H18 H 0.9614 0.0677 0.1415 0.033 Uiso 1 1 calc R
C19 C 1.17699(14) 0.13455(12) 0.38456(10) 0.0215(4) Uani 1 1 d .
C20 C 1.17256(14) 0.09707(12) 0.44943(10) 0.0235(4) Uani 1 1 d .
H20 H 1.1199 0.0643 0.4621 0.028 Uiso 1 1 calc R
C21 C 1.24785(16) 0.10883(14) 0.49571(11) 0.0311(5) Uani 1 1 d .
H21 H 1.2462 0.0845 0.5410 0.037 Uiso 1 1 calc R
C22 C 1.32482(16) 0.15567(14) 0.47600(13) 0.0350(5) Uani 1 1 d .
H22 H 1.3760 0.1631 0.5077 0.042 Uiso 1 1 calc R
C23 C 1.32751(16) 0.19199(14) 0.40993(14) 0.0359(5) Uani 1 1 d .
H23 H 1.3808 0.2237 0.3965 0.043 Uiso 1 1 calc R
C24 C 1.25243(16) 0.18203(13) 0.36363(12) 0.0293(5) Uani 1 1 d .
H24 H 1.2531 0.2073 0.3187 0.035 Uiso 1 1 calc R

loop_
_atom_site_aniso_label
_atom_site_aniso_U_11
_atom_site_aniso_U_22
_atom_site_aniso_U_33
_atom_site_aniso_U_23
_atom_site_aniso_U_13
_atom_site_aniso_U_12
Ti1 0.0199(2) 0.0246(2) 0.0177(2) -0.00143(14) -0.00062(14) -0.00034(14)
Cl1 0.0226(3) 0.0375(3) 0.0341(3) -0.0043(2) -0.0025(2) 0.0051(2)
Cl2 0.0284(3) 0.0290(3) 0.0248(3) 0.0019(2) -0.0008(2) -0.0051(2)
O1 0.0238(7) 0.0262(7) 0.0183(7) -0.0011(6) 0.0009(6) -0.0012(6)
O2 0.0272(7) 0.0281(7) 0.0173(7) 0.0010(6) -0.0040(6) -0.0045(6)
O3 0.0234(8) 0.0276(7) 0.0213(7) -0.0019(6) -0.0016(6) 0.0000(6)
O4 0.0216(7) 0.0319(8) 0.0155(7) -0.0029(6) -0.0009(5) 0.0021(6)
C1 0.0213(10) 0.0217(10) 0.0222(10) -0.0028(8) 0.0008(8) 0.0022(8)
C2 0.0197(10) 0.0255(11) 0.0228(11) -0.0037(8) -0.0032(8) 0.0018(8)
C3 0.0274(11) 0.0274(11) 0.0250(11) 0.0025(9) -0.0002(9) 0.0006(9)
C4 0.0272(11) 0.0262(11) 0.0320(12) -0.0015(9) -0.0004(9) -0.0033(9)
C5 0.0306(12) 0.0303(11) 0.0277(11) -0.0065(9) -0.0039(9) -0.0031(9)
C6 0.0300(11) 0.0313(11) 0.0212(11) -0.0026(9) -0.0018(9) 0.0011(9)
C7 0.0293(11) 0.0233(10) 0.0155(10) 0.0012(8) -0.0025(8) -0.0034(9)
C8 0.0296(12) 0.0311(11) 0.0273(11) -0.0020(9) -0.0012(9) 0.0031(9)
C9 0.0384(13) 0.0329(12) 0.0328(13) 0.0059(10) -0.0119(10) 0.0015(10)
C10 0.0476(14) 0.0314(12) 0.0220(11) 0.0042(9) -0.0054(10) -0.0116(10)
C11 0.0434(14) 0.0282(12) 0.0249(11) -0.0007(9) 0.0087(10) -0.0075(10)
C12 0.0289(11) 0.0270(11) 0.0283(12) 0.0037(9) 0.0032(9) 0.0006(9)
C13 0.0281(11) 0.0205(10) 0.0207(10) 0.0023(8) 0.0010(8) -0.0036(8)
C14 0.0308(11) 0.0230(10) 0.0157(10) 0.0004(8) 0.0021(8) -0.0021(8)
C15 0.0270(11) 0.0270(11) 0.0265(11) 0.0019(9) 0.0045(9) 0.0005(8)
C16 0.0363(12) 0.0314(12) 0.0273(12) -0.0019(9) 0.0129(10) -0.0017(10)
C17 0.0440(14) 0.0320(12) 0.0207(11) -0.0045(9) 0.0057(9) -0.0073(10)
C18 0.0361(12) 0.0274(11) 0.0195(10) -0.0011(8) -0.0008(9) -0.0061(9)
C19 0.0206(10) 0.0235(10) 0.0205(10) -0.0040(8) -0.0032(8) 0.0037(8)
C20 0.0237(10) 0.0261(10) 0.0208(10) -0.0030(8) 0.0010(8) 0.0047(8)
C21 0.0329(12) 0.0378(12) 0.0226(11) -0.0058(9) -0.0047(9) 0.0111(10)
C22 0.0269(12) 0.0402(13) 0.0379(13) -0.0153(11) -0.0099(10) 0.0052(10)
C23 0.0264(12) 0.0304(12) 0.0509(15) -0.0085(11) 0.0011(10) -0.0032(10)
C24 0.0287(12) 0.0257(11) 0.0336(12) 0.0019(9) 0.0018(9) -0.0005(9)

loop_
_atom_type_symbol
_atom_type_description
_atom_type_scat_dispersion_real
_atom_type_scat_dispersion_imag
_atom_type_scat_source
C C 0.0033 0.0016 'International Tables Vol C Tables 4.2.6.8 and 6.1.1.4'
H H 0.0000 0.0000 'International Tables Vol C Tables 4.2.6.8 and 6.1.1.4'
O O 0.0106 0.0060 'International Tables Vol C Tables 4.2.6.8 and 6.1.1.4'
Cl Cl 0.1484 0.1585 'International Tables Vol C Tables 4.2.6.8 and 6.1.1.4'
Ti Ti 0.2776 0.4457 'International Tables Vol C Tables 4.2.6.8 and 6.1.1.4'

loop_
_geom_angle_atom_site_label_1
_geom_angle_atom_site_label_2
_geom_angle_atom_site_label_3
_geom_angle
O3 Ti1 O1 150.49(6)
O3 Ti1 Cl1 98.17(5)
O1 Ti1 Cl1 102.07(5)
O3 Ti1 O2 84.34(6)
O1 Ti1 O2 74.52(5)
Cl1 Ti1 O2 89.86(4)
O3 Ti1 Cl2 100.66(5)
O1 Ti1 Cl2 96.70(5)
Cl1 Ti1 Cl2 100.09(2)
O2 Ti1 Cl2 168.02(4)
O3 Ti1 O4 73.62(5)
O1 Ti1 O4 82.19(6)
Cl1 Ti1 O4 166.66(4)
O2 Ti1 O4 79.01(5)
Cl2 Ti1 O4 91.88(4)
C1 O1 Ti1 125.29(12)
C2 O2 C7 117.28(15)
C2 O2 Ti1 112.24(11)
C7 O2 Ti1 130.41(11)
C13 O3 Ti1 126.52(12)
C14 O4 C19 119.69(15)
C14 O4 Ti1 111.93(11)
C19 O4 Ti1 128.01(11)
O1 C1 C6 124.36(18)
O1 C1 C2 116.34(17)
C6 C1 C2 119.29(19)
C3 C2 C1 122.95(19)
C3 C2 O2 125.88(18)
C1 C2 O2 111.16(17)
C2 C3 C4 117.1(2)
C5 C4 C3 121.0(2)
C4 C5 C6 120.8(2)
C1 C6 C5 118.9(2)
C8 C7 C12 123.19(19)
C8 C7 O2 118.60(18)
C12 C7 O2 118.20(18)
C7 C8 C9 117.6(2)
C10 C9 C8 120.3(2)
C9 C10 C11 120.5(2)
C10 C11 C12 120.0(2)
C7 C12 C11 118.3(2)
O3 C13 C18 123.48(19)
O3 C13 C14 116.91(17)
C18 C13 C14 119.60(19)
C15 C14 C13 122.40(19)
C15 C14 O4 126.60(18)
C13 C14 O4 110.99(17)
C14 C15 C16 117.4(2)
C17 C16 C15 121.0(2)
C16 C17 C18 120.7(2)
C13 C18 C17 118.9(2)
C24 C19 C20 122.99(19)
C24 C19 O4 120.23(18)
C20 C19 O4 116.69(18)
C19 C20 C21 118.0(2)
C22 C21 C20 120.3(2)
C21 C22 C23 120.2(2)
C24 C23 C22 120.2(2)
C19 C24 C23 118.3(2)

loop_
_geom_bond_atom_site_label_1
_geom_bond_atom_site_label_2
_geom_bond_distance
Ti1 O3 1.8601(14)
Ti1 O1 1.8637(14)
Ti1 Cl1 2.2429(7)
Ti1 O2 2.2448(14)
Ti1 Cl2 2.2532(6)
Ti1 O4 2.2972(14)
O1 C1 1.360(2)
O2 C2 1.411(2)
O2 C7 1.424(2)
O3 C13 1.361(2)
O4 C14 1.406(2)
O4 C19 1.423(2)
C1 C6 1.387(3)
C1 C2 1.391(3)
C2 C3 1.379(3)
C3 C4 1.398(3)
C4 C5 1.389(3)
C5 C6 1.390(3)
C7 C8 1.375(3)
C7 C12 1.379(3)
C8 C9 1.399(3)
C9 C10 1.383(3)
C10 C11 1.383(3)
C11 C12 1.388(3)
C13 C18 1.388(3)
C13 C14 1.394(3)
C14 C15 1.382(3)
C15 C16 1.400(3)
C16 C17 1.388(3)
C17 C18 1.391(3)
C19 C24 1.379(3)
C19 C20 1.381(3)
C20 C21 1.396(3)
C21 C22 1.384(3)
C22 C23 1.393(4)
C23 C24 1.390(3)
